data_1532981
loop_
_publ_author_name
'Kamegashira, N.'
'Meng Jian'
'Mori, T.'
'Fukuda, T.'
'Murase, A.'
'Satoh, H.'
'Shishido, T.'

_publ_section_title
;
 Growth and structure analysis of single crystal of tetragonal Ba Gd2 Mn2
 O7 with a superlattice structure
;
_journal_name_full 'Materials Letters'
_journal_page_first 1941
_journal_page_last 1944
_journal_volume 57
_journal_year 2003
_chemical_formula_sum 'Ba Gd2 Mn2 O7'
_chemical_name_systematic 'Ba Gd2 (Mn2 O7)'
_space_group_IT_number 136
_symmetry_space_group_name_Hall '-P 4n 2n'
_symmetry_space_group_name_H-M 'P 42/m n m'
_cell_angle_alpha 90
_cell_angle_beta 90
_cell_angle_gamma 90
_cell_formula_units_Z 4
_cell_length_a 5.5374
_cell_length_b 5.5374
_cell_length_c 20.618
_cell_volume 632.206
_citation_journal_id_ASTM MLETDJ
_cod_data_source_file Kamegashira_MLETDJ_2003_509.cif
_cod_data_source_block Ba1Gd2Mn2O7
_cod_original_cell_volume 632.2055
_cod_original_formula_sum 'Ba1 Gd2 Mn2 O7'
_cod_database_code 1532981

loop_
_symmetry_equiv_pos_as_xyz
x,y,z
-y+1/2,x+1/2,z+1/2
-x,-y,z
y+1/2,-x+1/2,z+1/2
x+1/2,-y+1/2,-z+1/2
y,x,-z
-x+1/2,y+1/2,-z+1/2
-y,-x,-z
-x,-y,-z
y-1/2,-x-1/2,-z-1/2
x,y,-z
-y-1/2,x-1/2,-z-1/2
-x-1/2,y-1/2,z-1/2
-y,-x,z
x-1/2,-y-1/2,z-1/2
y,x,z

loop_
_atom_site_label
_atom_site_type_symbol
_atom_site_fract_x
_atom_site_fract_y
_atom_site_fract_z
_atom_site_occupancy
_atom_site_U_iso_or_equiv
Ba1 Ba+2 0.2439 0.2439 0 1 0.0
O3 O-2 0 0 0.0987 1 0.0
O2 O-2 0 0.5 0.3891 1 0.0
Gd1 Gd+3 0.23016 0.23016 0.183363 1 0.0
O5 O-2 0.3 0.3 0.2904 1 0.0
O1 O-2 0.27 0.73 0 1 0.0
Mn1 Mn+3 0.2464 0.2464 0.397 1 0.0
O4 O-2 0 0 0.3762 1 0.0
